data_7718364
loop_
_publ_author_name
'Anand, Aman'
'Regina, Anitta'
'Jalwal, Sachin'
'Prodhan, Soumojyati'
'Sil, Debangsu'
'Paranjothy, Manikandan'
'Chakraborty, Subrata'

_publ_section_title
;
 Chromium catalyzed acceptorless dehydrogenative (cross)coupling of
 primary amines to secondary imines.
;
_journal_issue 16
_journal_name_full 'Dalton transactions (Cambridge, England : 2003)'
_journal_page_first 6432
_journal_page_last 6442
_journal_paper_doi 10.1039/d4dt03460k
_journal_volume 54
_journal_year 2025
_chemical_formula_moiety 'C15 H6 Cr N2 O5, C11 H6 N2 O'
_chemical_formula_sum 'C26 H12 Cr N4 O6'
_chemical_formula_weight 528.40
_chemical_name_systematic CrDAFO
_space_group_crystal_system monoclinic
_space_group_IT_number 14
_space_group_name_Hall '-P 2ybc'
_space_group_name_H-M_alt 'P 1 21/c 1'
_atom_sites_solution_hydrogens geom
_atom_sites_solution_primary dual
_audit_creation_date 2025-03-07
_audit_creation_method
;
Olex2 1.3
(compiled 2020.11.12 svn.r5f609507 for OlexSys, GUI svn.r6408)
;
_audit_update_record
;
2025-03-13 deposited with the CCDC.	2025-03-17 downloaded from the CCDC.
;
_cell_angle_alpha 90
_cell_angle_beta 100.381(14)
_cell_angle_gamma 90
_cell_formula_units_Z 4
_cell_length_a 11.339(6)
_cell_length_b 29.542(16)
_cell_length_c 6.845(4)
_cell_measurement_reflns_used 2514
_cell_measurement_temperature 150
_cell_measurement_theta_max 22.98
_cell_measurement_theta_min 2.76
_cell_volume 2255(2)
_computing_cell_refinement 'SAINT V8.40B (?, 2016)'
_computing_data_reduction 'SAINT V8.40B (?, 2016)'
_computing_molecular_graphics 'Olex2 1.3 (Dolomanov et al., 2009)'
_computing_publication_material 'Olex2 1.3 (Dolomanov et al., 2009)'
_computing_structure_refinement 'SHELXL 2019/3 (Sheldrick, 2015)'
_computing_structure_solution 'SHELXT 2018/2 (Sheldrick, 2018)'
_diffrn_ambient_temperature 150
_diffrn_measured_fraction_theta_full 1.000
_diffrn_measured_fraction_theta_max 0.999
_diffrn_measurement_device_type 'Bruker APEX-II CCD'
_diffrn_measurement_method '\f and \w scans'
_diffrn_radiation_type MoK\a
_diffrn_radiation_wavelength 0.71073
_diffrn_reflns_av_R_equivalents 0.4557
_diffrn_reflns_av_unetI/netI 0.2846
_diffrn_reflns_Laue_measured_fraction_full 1.000
_diffrn_reflns_Laue_measured_fraction_max 0.999
_diffrn_reflns_limit_h_max 12
_diffrn_reflns_limit_h_min -13
_diffrn_reflns_limit_k_max 35
_diffrn_reflns_limit_k_min -35
_diffrn_reflns_limit_l_max 8
_diffrn_reflns_limit_l_min -8
_diffrn_reflns_number 33135
_diffrn_reflns_point_group_measured_fraction_full 1.000
_diffrn_reflns_point_group_measured_fraction_max 0.999
_diffrn_reflns_theta_full 25.242
_diffrn_reflns_theta_max 25.500
_diffrn_reflns_theta_min 1.826
_diffrn_source_current 0.95
_diffrn_source_power 0.0475
_diffrn_source_voltage 50.0
_diffrn_standards_number 0
_exptl_absorpt_coefficient_mu 0.560
_exptl_absorpt_correction_T_max 0.7456
_exptl_absorpt_correction_T_min 0.3431
_exptl_absorpt_correction_type none
_exptl_absorpt_process_details
;
SADABS-2016/2 (Bruker,2016/2) was used for absorption correction.
wR2(int) was 0.1590 before and 0.0959 after correction.
The Ratio of minimum to maximum transmission is 0.4602.
The \l/2 correction factor is Not present.
;
_exptl_crystal_colour 'clear dark red'
_exptl_crystal_colour_lustre clear
_exptl_crystal_colour_modifier dark
_exptl_crystal_colour_primary red
_exptl_crystal_density_diffrn 1.556
_exptl_crystal_description plate
_exptl_crystal_F_000 1072
_exptl_crystal_size_max 0.313
_exptl_crystal_size_mid 0.233
_exptl_crystal_size_min 0.123
_refine_diff_density_max 0.470
_refine_diff_density_min -0.599
_refine_diff_density_rms 0.113
_refine_ls_extinction_method none
_refine_ls_goodness_of_fit_ref 1.034
_refine_ls_hydrogen_treatment constr
_refine_ls_matrix_type full
_refine_ls_number_parameters 334
_refine_ls_number_reflns 4203
_refine_ls_number_restraints 0
_refine_ls_restrained_S_all 1.034
_refine_ls_R_factor_all 0.2638
_refine_ls_R_factor_gt 0.1030
_refine_ls_shift/su_max 0.000
_refine_ls_shift/su_mean 0.000
_refine_ls_structure_factor_coef Fsqd
_refine_ls_weighting_details 'w=1/[\s^2^(Fo^2^)+15.1950P] where P=(Fo^2^+2Fc^2^)/3'
_refine_ls_weighting_scheme calc
_refine_ls_wR_factor_gt 0.1395
_refine_ls_wR_factor_ref 0.1915
_reflns_Friedel_coverage 0.000
_reflns_number_gt 1787
_reflns_number_total 4203
_reflns_threshold_expression 'I > 2\s(I)'
_cod_data_source_file d4dt03460k2.cif
_cod_data_source_block mo_cr_dafo_red_0m
_cod_depositor_comments 'Adding full bibliography for 7718364--7718365.cif.'
_cod_database_code 7718364
_shelx_shelxl_version_number 2019/3
_shelx_space_group_comment
;
The symmetry employed for this shelxl refinement is uniquely defined
by the following loop, which should always be used as a source of
symmetry information in preference to the above space-group names.
They are only intended as comments.
;
_shelx_estimated_absorpt_t_max 0.934
_shelx_estimated_absorpt_t_min 0.844
_olex2_refinement_description
;
1. Fixed Uiso
 At 1.2 times of:
  All C(H) groups
2.a Aromatic/amide H refined with riding coordinates:
 C3(H3), C12(H12), C1(H1), C14(H14), C9(H9), C19(H19), C18(H18), C8(H8),
 C7(H7), C2(H2), C13(H13), C20(H20)
;
_olex2_submission_special_instructions 'No special instructions were received'

loop_
_space_group_symop_operation_xyz
'x, y, z'
'-x, y+1/2, -z+1/2'
'-x, -y, -z'
'x, -y-1/2, z-1/2'

loop_
_atom_site_label
_atom_site_type_symbol
_atom_site_fract_x
_atom_site_fract_y
_atom_site_fract_z
_atom_site_U_iso_or_equiv
_atom_site_adp_type
_atom_site_occupancy
_atom_site_site_symmetry_order
_atom_site_calc_flag
_atom_site_refinement_flags_posn
_atom_site_refinement_flags_adp
_atom_site_refinement_flags_occupancy
_atom_site_disorder_assembly
_atom_site_disorder_group
Cr01 Cr 0.65662(12) 0.59096(5) 0.4110(2) 0.0257(4) Uani 1 1 d . . . . .
O1 O 1.0437(6) 0.4632(2) 0.1738(9) 0.0413(18) Uani 1 1 d . . . . .
O2 O 0.2437(5) 0.6443(2) 0.1341(9) 0.0396(17) Uani 1 1 d . . . . .
O3 O 0.6860(5) 0.5563(2) 0.8338(10) 0.050(2) Uani 1 1 d . . . . .
O4 O 0.6478(6) 0.6854(2) 0.5661(10) 0.0492(19) Uani 1 1 d . . . . .
O6 O 0.5806(6) 0.6410(2) 0.0234(10) 0.0443(18) Uani 1 1 d . . . . .
N2 N 0.6731(6) 0.5248(2) 0.2803(10) 0.0238(18) Uani 1 1 d . . . . .
N1 N 0.8477(6) 0.5905(2) 0.4057(9) 0.0217(16) Uani 1 1 d . . . . .
N4 N -0.0343(7) 0.7662(2) 0.0181(11) 0.0330(19) Uani 1 1 d . . . . .
N3 N 0.2201(7) 0.8049(2) 0.1399(10) 0.0311(19) Uani 1 1 d . . . . .
O5 O 0.3941(6) 0.5788(3) 0.4163(10) 0.063(2) Uani 1 1 d . . . . .
C10 C 0.7876(7) 0.5177(3) 0.2640(12) 0.024(2) Uani 1 1 d . . . . .
C11 C 0.8783(7) 0.5517(3) 0.3289(12) 0.022(2) Uani 1 1 d . . . . .
C26 C 0.6156(7) 0.6202(3) 0.1662(13) 0.025(2) Uani 1 1 d . . . . .
C15 C 0.2695(8) 0.7249(3) 0.1619(11) 0.022(2) Uani 1 1 d . . . . .
C4 C 0.9880(7) 0.5363(3) 0.3027(12) 0.023(2) Uani 1 1 d . . . . .
C16 C 0.2019(8) 0.6823(3) 0.1214(13) 0.029(2) Uani 1 1 d . . . . .
C6 C 0.8359(8) 0.4797(3) 0.1878(12) 0.026(2) Uani 1 1 d . . . . .
C22 C 0.1898(8) 0.7616(3) 0.1235(12) 0.024(2) Uani 1 1 d . . . . .
C21 C 0.0659(8) 0.7423(3) 0.0626(12) 0.027(2) Uani 1 1 d . . . . .
C17 C 0.0745(8) 0.6953(3) 0.0607(12) 0.026(2) Uani 1 1 d . . . . .
C3 C 1.0834(8) 0.5643(3) 0.3588(13) 0.034(2) Uani 1 1 d . . . . .
H3 H 1.162056 0.556140 0.342246 0.040 Uiso 1 1 calc R U . . .
C12 C 0.3400(9) 0.8118(3) 0.1995(13) 0.036(3) Uani 1 1 d . . . . .
H12 H 0.367701 0.842183 0.210019 0.044 Uiso 1 1 calc R U . . .
C1 C 0.9458(8) 0.6182(3) 0.4642(13) 0.032(2) Uani 1 1 d . . . . .
H1 H 0.934373 0.646807 0.521409 0.038 Uiso 1 1 calc R U . . .
C14 C 0.3887(9) 0.7330(3) 0.2235(12) 0.031(2) Uani 1 1 d . . . . .
H14 H 0.444695 0.708916 0.249848 0.037 Uiso 1 1 calc R U . . .
C5 C 0.9689(8) 0.4898(3) 0.2134(13) 0.033(2) Uani 1 1 d . . . . .
C9 C 0.5991(8) 0.4900(3) 0.2124(13) 0.034(2) Uani 1 1 d . . . . .
H9 H 0.516669 0.492135 0.221641 0.041 Uiso 1 1 calc R U . . .
C23 C 0.6825(8) 0.5681(3) 0.6733(15) 0.034(2) Uani 1 1 d . . . . .
C19 C -0.1334(9) 0.6931(3) -0.0392(13) 0.042(3) Uani 1 1 d . . . . .
H19 H -0.206606 0.676968 -0.075155 0.051 Uiso 1 1 calc R U . . .
C18 C -0.0257(9) 0.6694(3) 0.0069(12) 0.033(2) Uani 1 1 d . . . . .
H18 H -0.022229 0.637355 0.001306 0.040 Uiso 1 1 calc R U . . .
C8 C 0.6393(9) 0.4518(3) 0.1305(13) 0.039(3) Uani 1 1 d . . . . .
H8 H 0.583301 0.428831 0.080306 0.047 Uiso 1 1 calc R U . . .
C7 C 0.7579(9) 0.4457(3) 0.1189(13) 0.036(2) Uani 1 1 d . . . . .
H7 H 0.784702 0.418772 0.064814 0.043 Uiso 1 1 calc R U . . .
C2 C 1.0594(8) 0.6057(3) 0.4424(13) 0.032(2) Uani 1 1 d . . . . .
H2 H 1.123899 0.625999 0.485503 0.038 Uiso 1 1 calc R U . . .
C13 C 0.4249(8) 0.7776(3) 0.2460(13) 0.037(3) Uani 1 1 d . . . . .
H13 H 0.506705 0.784893 0.292767 0.045 Uiso 1 1 calc R U . . .
C24 C 0.6534(8) 0.6480(3) 0.5098(13) 0.033(2) Uani 1 1 d . . . . .
C20 C -0.1341(9) 0.7401(4) -0.0329(14) 0.042(3) Uani 1 1 d . . . . .
H20 H -0.209275 0.754987 -0.066279 0.051 Uiso 1 1 calc R U . . .
C25 C 0.4947(9) 0.5835(3) 0.4113(13) 0.040(3) Uani 1 1 d . . . . .

loop_
_atom_site_aniso_label
_atom_site_aniso_U_11
_atom_site_aniso_U_22
_atom_site_aniso_U_33
_atom_site_aniso_U_23
_atom_site_aniso_U_13
_atom_site_aniso_U_12
Cr01 0.0234(8) 0.0276(8) 0.0263(8) 0.0033(8) 0.0052(6) 0.0027(7)
O1 0.056(5) 0.033(4) 0.037(4) 0.008(3) 0.014(4) 0.025(4)
O2 0.048(4) 0.023(4) 0.046(4) 0.002(3) 0.007(3) 0.003(3)
O3 0.033(4) 0.080(6) 0.040(5) 0.011(4) 0.010(4) 0.011(4)
O4 0.046(4) 0.043(5) 0.060(5) -0.019(4) 0.011(4) 0.013(4)
O6 0.045(4) 0.042(4) 0.044(5) 0.008(4) 0.003(4) 0.006(3)
N2 0.021(4) 0.030(5) 0.019(4) 0.002(3) -0.001(3) -0.009(4)
N1 0.023(4) 0.015(4) 0.027(4) 0.003(4) 0.003(3) -0.001(4)
N4 0.034(5) 0.032(5) 0.034(5) -0.001(4) 0.007(4) 0.006(4)
N3 0.056(6) 0.012(4) 0.028(5) -0.004(3) 0.014(4) -0.011(4)
O5 0.028(4) 0.096(6) 0.068(5) 0.031(4) 0.016(4) 0.007(4)
C10 0.023(5) 0.026(5) 0.022(5) 0.008(4) 0.001(4) -0.001(4)
C11 0.017(5) 0.020(5) 0.029(6) 0.002(4) 0.005(4) -0.004(4)
C26 0.022(5) 0.030(6) 0.022(6) 0.003(5) 0.004(4) 0.000(4)
C15 0.026(5) 0.027(5) 0.016(5) 0.000(4) 0.012(4) -0.011(4)
C4 0.023(5) 0.010(5) 0.036(6) -0.003(4) 0.005(4) 0.001(4)
C16 0.046(6) 0.015(5) 0.028(6) 0.006(4) 0.016(5) 0.006(5)
C6 0.043(6) 0.014(5) 0.025(5) 0.004(4) 0.013(5) 0.016(5)
C22 0.032(6) 0.024(5) 0.018(5) -0.007(4) 0.007(4) -0.002(4)
C21 0.044(6) 0.018(5) 0.022(5) 0.007(4) 0.013(5) 0.000(5)
C17 0.032(6) 0.028(6) 0.018(5) -0.004(4) 0.007(4) -0.005(5)
C3 0.024(6) 0.048(7) 0.029(6) 0.013(5) 0.007(5) 0.006(5)
C12 0.054(7) 0.028(6) 0.031(6) -0.004(5) 0.017(5) -0.029(5)
C1 0.035(6) 0.028(6) 0.031(6) 0.003(4) 0.001(5) -0.007(5)
C14 0.050(7) 0.028(6) 0.018(5) -0.001(4) 0.016(5) 0.002(5)
C5 0.040(6) 0.031(6) 0.029(6) 0.002(5) 0.012(5) 0.010(5)
C9 0.038(6) 0.031(6) 0.029(6) 0.003(5) -0.003(5) -0.013(5)
C23 0.029(6) 0.043(6) 0.035(7) 0.010(5) 0.018(5) 0.005(5)
C19 0.046(7) 0.054(8) 0.027(6) 0.008(5) 0.006(5) -0.012(6)
C18 0.053(7) 0.031(6) 0.016(5) 0.008(4) 0.009(5) -0.004(5)
C8 0.051(7) 0.026(6) 0.036(7) 0.002(5) -0.003(5) -0.018(5)
C7 0.066(8) 0.010(5) 0.030(6) -0.001(4) 0.006(5) -0.003(5)
C2 0.023(6) 0.036(6) 0.036(6) 0.009(5) 0.001(5) -0.013(4)
C13 0.032(6) 0.052(7) 0.028(6) 0.003(5) 0.008(5) 0.001(5)
C24 0.026(6) 0.047(7) 0.026(6) -0.001(5) 0.003(5) 0.014(5)
C20 0.036(6) 0.055(8) 0.036(7) 0.011(6) 0.006(5) 0.012(6)
C25 0.039(6) 0.047(7) 0.035(6) 0.025(5) 0.005(5) 0.012(6)

loop_
_atom_type_symbol
_atom_type_description
_atom_type_scat_dispersion_real
_atom_type_scat_dispersion_imag
_atom_type_scat_source
C C 0.0033 0.0016 'International Tables Vol C Tables 4.2.6.8 and 6.1.1.4'
H H 0.0000 0.0000 'International Tables Vol C Tables 4.2.6.8 and 6.1.1.4'
Cr Cr 0.3209 0.6236 'International Tables Vol C Tables 4.2.6.8 and 6.1.1.4'
N N 0.0061 0.0033 'International Tables Vol C Tables 4.2.6.8 and 6.1.1.4'
O O 0.0106 0.0060 'International Tables Vol C Tables 4.2.6.8 and 6.1.1.4'

loop_
_geom_angle_atom_site_label_1
_geom_angle_atom_site_label_2
_geom_angle_atom_site_label_3
_geom_angle
_geom_angle_site_symmetry_1
_geom_angle_site_symmetry_3
_geom_angle_publ_flag
N2 Cr01 N1 80.0(3) . . ?
C26 Cr01 N2 94.1(3) . . ?
C26 Cr01 N1 94.4(3) . . ?
C26 Cr01 C23 171.0(4) . . ?
C23 Cr01 N2 93.5(3) . . ?
C23 Cr01 N1 91.7(3) . . ?
C24 Cr01 N2 175.0(3) . . ?
C24 Cr01 N1 95.7(3) . . ?
C24 Cr01 C26 83.5(4) . . ?
C24 Cr01 C23 89.3(4) . . ?
C24 Cr01 C25 91.3(4) . . ?
C25 Cr01 N2 93.0(4) . . ?
C25 Cr01 N1 172.7(4) . . ?
C25 Cr01 C26 88.2(4) . . ?
C25 Cr01 C23 86.6(4) . . ?
C10 N2 Cr01 109.4(5) . . ?
C10 N2 C9 113.7(7) . . ?
C9 N2 Cr01 136.9(6) . . ?
C11 N1 Cr01 110.1(5) . . ?
C11 N1 C1 111.8(7) . . ?
C1 N1 Cr01 138.1(6) . . ?
C21 N4 C20 113.3(8) . . ?
C22 N3 C12 113.6(8) . . ?
N2 C10 C11 120.7(8) . . ?
N2 C10 C6 127.7(8) . . ?
C6 C10 C11 111.6(8) . . ?
N1 C11 C10 119.7(8) . . ?
N1 C11 C4 130.3(8) . . ?
C4 C11 C10 110.0(8) . . ?
O6 C26 Cr01 172.3(8) . . ?
C22 C15 C16 109.2(7) . . ?
C14 C15 C16 131.4(8) . . ?
C14 C15 C22 119.4(8) . . ?
C11 C4 C5 106.8(7) . . ?
C3 C4 C11 117.1(8) . . ?
C3 C4 C5 136.0(8) . . ?
O2 C16 C15 126.3(8) . . ?
O2 C16 C17 127.5(8) . . ?
C15 C16 C17 106.2(7) . . ?
C10 C6 C5 104.5(8) . . ?
C7 C6 C10 116.6(8) . . ?
C7 C6 C5 138.9(8) . . ?
N3 C22 C15 125.5(8) . . ?
N3 C22 C21 127.2(8) . . ?
C15 C22 C21 107.3(7) . . ?
N4 C21 C22 125.5(8) . . ?
N4 C21 C17 126.0(8) . . ?
C17 C21 C22 108.5(8) . . ?
C21 C17 C16 108.8(8) . . ?
C18 C17 C16 130.8(8) . . ?
C18 C17 C21 120.4(9) . . ?
C4 C3 H3 121.8 . . ?
C4 C3 C2 116.4(8) . . ?
C2 C3 H3 121.8 . . ?
N3 C12 H12 117.6 . . ?
N3 C12 C13 124.9(8) . . ?
C13 C12 H12 117.6 . . ?
N1 C1 H1 118.9 . . ?
C2 C1 N1 122.1(8) . . ?
C2 C1 H1 118.9 . . ?
C15 C14 H14 121.3 . . ?
C15 C14 C13 117.5(9) . . ?
C13 C14 H14 121.3 . . ?
O1 C5 C4 128.5(9) . . ?
O1 C5 C6 124.4(8) . . ?
C4 C5 C6 107.1(7) . . ?
N2 C9 H9 118.9 . . ?
N2 C9 C8 122.2(9) . . ?
C8 C9 H9 118.9 . . ?
O3 C23 Cr01 172.4(8) . . ?
C18 C19 H19 119.9 . . ?
C20 C19 H19 119.9 . . ?
C20 C19 C18 120.3(9) . . ?
C17 C18 C19 115.7(9) . . ?
C17 C18 H18 122.1 . . ?
C19 C18 H18 122.1 . . ?
C9 C8 H8 118.9 . . ?
C7 C8 C9 122.1(9) . . ?
C7 C8 H8 118.9 . . ?
C6 C7 C8 117.6(8) . . ?
C6 C7 H7 121.2 . . ?
C8 C7 H7 121.2 . . ?
C3 C2 H2 118.8 . . ?
C1 C2 C3 122.3(8) . . ?
C1 C2 H2 118.8 . . ?
C12 C13 H13 120.4 . . ?
C14 C13 C12 119.1(9) . . ?
C14 C13 H13 120.4 . . ?
O4 C24 Cr01 177.0(8) . . ?
N4 C20 C19 124.4(9) . . ?
N4 C20 H20 117.8 . . ?
C19 C20 H20 117.8 . . ?
O5 C25 Cr01 178.4(8) . . ?

loop_
_geom_bond_atom_site_label_1
_geom_bond_atom_site_label_2
_geom_bond_distance
_geom_bond_site_symmetry_2
_geom_bond_publ_flag
Cr01 N2 2.171(7) . ?
Cr01 N1 2.174(6) . ?
Cr01 C26 1.868(9) . ?
Cr01 C23 1.891(10) . ?
Cr01 C24 1.819(10) . ?
Cr01 C25 1.850(10) . ?
O1 C5 1.220(9) . ?
O2 C16 1.216(9) . ?
O3 C23 1.147(10) . ?
O4 C24 1.174(10) . ?
O6 C26 1.163(9) . ?
N2 C10 1.339(10) . ?
N2 C9 1.355(10) . ?
N1 C11 1.333(10) . ?
N1 C1 1.382(10) . ?
N4 C21 1.326(10) . ?
N4 C20 1.363(11) . ?
N3 C22 1.324(10) . ?
N3 C12 1.362(11) . ?
O5 C25 1.155(10) . ?
C10 C11 1.449(11) . ?
C10 C6 1.391(11) . ?
C11 C4 1.367(11) . ?
C15 C16 1.473(11) . ?
C15 C22 1.404(11) . ?
C15 C14 1.362(11) . ?
C4 C3 1.361(11) . ?
C4 C5 1.504(11) . ?
C16 C17 1.480(12) . ?
C6 C5 1.516(12) . ?
C6 C7 1.366(12) . ?
C22 C21 1.504(12) . ?
C21 C17 1.390(11) . ?
C17 C18 1.364(11) . ?
C3 H3 0.9500 . ?
C3 C2 1.399(11) . ?
C12 H12 0.9500 . ?
C12 C13 1.391(12) . ?
C1 H1 0.9500 . ?
C1 C2 1.373(11) . ?
C14 H14 0.9500 . ?
C14 C13 1.380(12) . ?
C9 H9 0.9500 . ?
C9 C8 1.376(12) . ?
C19 H19 0.9500 . ?
C19 C18 1.392(12) . ?
C19 C20 1.389(12) . ?
C18 H18 0.9500 . ?
C8 H8 0.9500 . ?
C8 C7 1.372(12) . ?
C7 H7 0.9500 . ?
C2 H2 0.9500 . ?
C13 H13 0.9500 . ?
C20 H20 0.9500 . ?

loop_
_geom_torsion_atom_site_label_1
_geom_torsion_atom_site_label_2
_geom_torsion_atom_site_label_3
_geom_torsion_atom_site_label_4
_geom_torsion
_geom_torsion_site_symmetry_1
_geom_torsion_site_symmetry_2
_geom_torsion_site_symmetry_3
_geom_torsion_site_symmetry_4
_geom_torsion_publ_flag
Cr01 N2 C10 C11 -0.1(9) . . . . ?
Cr01 N2 C10 C6 -179.9(7) . . . . ?
Cr01 N2 C9 C8 178.2(6) . . . . ?
Cr01 N1 C11 C10 0.1(9) . . . . ?
Cr01 N1 C11 C4 -177.8(8) . . . . ?
Cr01 N1 C1 C2 177.7(6) . . . . ?
O2 C16 C17 C21 -178.8(9) . . . . ?
O2 C16 C17 C18 0.6(15) . . . . ?
N2 C10 C11 N1 0.0(12) . . . . ?
N2 C10 C11 C4 178.3(7) . . . . ?
N2 C10 C6 C5 -178.0(8) . . . . ?
N2 C10 C6 C7 0.8(13) . . . . ?
N2 C9 C8 C7 2.4(14) . . . . ?
N1 C11 C4 C3 -1.3(14) . . . . ?
N1 C11 C4 C5 178.7(8) . . . . ?
N1 C1 C2 C3 0.3(13) . . . . ?
N4 C21 C17 C16 -179.5(8) . . . . ?
N4 C21 C17 C18 1.0(14) . . . . ?
N3 C22 C21 N4 -1.1(14) . . . . ?
N3 C22 C21 C17 178.8(8) . . . . ?
N3 C12 C13 C14 3.0(13) . . . . ?
C10 N2 C9 C8 -1.5(12) . . . . ?
C10 C11 C4 C3 -179.3(7) . . . . ?
C10 C11 C4 C5 0.6(9) . . . . ?
C10 C6 C5 O1 175.8(8) . . . . ?
C10 C6 C5 C4 -1.7(9) . . . . ?
C10 C6 C7 C8 0.0(12) . . . . ?
C11 N1 C1 C2 0.1(11) . . . . ?
C11 C10 C6 C5 2.2(9) . . . . ?
C11 C10 C6 C7 -179.0(7) . . . . ?
C11 C4 C3 C2 1.4(12) . . . . ?
C11 C4 C5 O1 -176.7(9) . . . . ?
C11 C4 C5 C6 0.7(9) . . . . ?
C15 C16 C17 C21 0.5(9) . . . . ?
C15 C16 C17 C18 -180.0(9) . . . . ?
C15 C22 C21 N4 178.5(8) . . . . ?
C15 C22 C21 C17 -1.6(9) . . . . ?
C15 C14 C13 C12 -2.1(12) . . . . ?
C4 C3 C2 C1 -1.1(13) . . . . ?
C16 C15 C22 N3 -178.4(8) . . . . ?
C16 C15 C22 C21 1.9(9) . . . . ?
C16 C15 C14 C13 179.2(8) . . . . ?
C16 C17 C18 C19 179.1(8) . . . . ?
C6 C10 C11 N1 179.8(7) . . . . ?
C6 C10 C11 C4 -1.9(10) . . . . ?
C22 N3 C12 C13 -1.9(12) . . . . ?
C22 C15 C16 O2 177.8(8) . . . . ?
C22 C15 C16 C17 -1.6(9) . . . . ?
C22 C15 C14 C13 0.4(12) . . . . ?
C22 C21 C17 C16 0.6(9) . . . . ?
C22 C21 C17 C18 -178.9(8) . . . . ?
C21 N4 C20 C19 -0.2(13) . . . . ?
C21 C17 C18 C19 -1.5(12) . . . . ?
C3 C4 C5 O1 3.3(17) . . . . ?
C3 C4 C5 C6 -179.4(10) . . . . ?
C12 N3 C22 C15 0.1(12) . . . . ?
C12 N3 C22 C21 179.6(8) . . . . ?
C1 N1 C11 C10 178.4(7) . . . . ?
C1 N1 C11 C4 0.4(13) . . . . ?
C14 C15 C16 O2 -1.1(15) . . . . ?
C14 C15 C16 C17 179.5(9) . . . . ?
C14 C15 C22 N3 0.6(13) . . . . ?
C14 C15 C22 C21 -179.0(7) . . . . ?
C5 C4 C3 C2 -178.5(9) . . . . ?
C5 C6 C7 C8 178.4(10) . . . . ?
C9 N2 C10 C11 179.7(7) . . . . ?
C9 N2 C10 C6 -0.1(12) . . . . ?
C9 C8 C7 C6 -1.5(14) . . . . ?
C18 C19 C20 N4 -0.5(15) . . . . ?
C7 C6 C5 O1 -2.7(17) . . . . ?
C7 C6 C5 C4 179.8(10) . . . . ?
C20 N4 C21 C22 179.8(8) . . . . ?
C20 N4 C21 C17 -0.1(13) . . . . ?
C20 C19 C18 C17 1.3(13) . . . . ?
